data_7036869
loop_
_publ_author_name
'Solana-Madruga, E'
'Dos Santos-Garc\'ia, A J'
'Ar\'evalo-L\'opez, A M'
'\'Avila-Brande, D'
'Ritter, C.'
'Attfield, J. P.'
'S\'aez-Puche, R'

_publ_section_title
;
 High pressure synthesis of polar and non-polar cation-ordered polymorphs
 of Mn2ScSbO6.
;
_journal_issue 47
_journal_name_full 'Dalton transactions (Cambridge, England : 2003)'
_journal_page_first 20441
_journal_page_last 20448
_journal_paper_doi 10.1039/c5dt03445k
_journal_volume 44
_journal_year 2015
_chemical_formula_moiety Mn2O6SbSc
_chemical_formula_structural Mn2_O6_Sb_Sc
_chemical_formula_sum 'Mn2 O6 Sb Sc'
_chemical_formula_weight 372.58
_chemical_name_common 'Mn2ScSbO6-double perovskite'
_chemical_name_systematic Mn2ScSbO6
_space_group_IT_number 14
_symmetry_cell_setting monoclinic
_symmetry_space_group_name_Hall '-P 2yn'
_symmetry_space_group_name_H-M 'P 1 21/n 1'
_audit_update_record
;
2015-09-30 deposited with the CCDC.
2015-10-12 downloaded from the CCDC.
;
_cell_angle_alpha 90.00000
_cell_angle_beta 90.165(6)
_cell_angle_gamma 90.00000
_cell_formula_units_Z 2
_cell_length_a 5.2909(3)
_cell_length_b 5.4698(3)
_cell_length_c 7.7349(5)
_cell_measurement_temperature 300
_cell_volume 223.85(2)
_computing_structure_refinement FULLPROF
_diffrn_ambient_temperature 300
_diffrn_measurement_device_type neutron
_diffrn_radiation_type neutron
_diffrn_radiation_probe neutron
_diffrn_radiation_wavelength 1.59360
_diffrn_source 'nuclear reactor'
_diffrn_source_type D2B
_exptl_crystal_colour black
_pd_char_colour dark_brown
_pd_instr_location ' ?'
_pd_meas_2theta_range_inc 0.050018
_pd_meas_2theta_range_max 159.95000
_pd_meas_2theta_range_min 0.00000
_pd_meas_number_of_points 3200
_pd_proc_2theta_range_inc 0.050018
_pd_proc_2theta_range_max 159.7506
_pd_proc_2theta_range_min -0.1994
_pd_proc_ls_background_function 'Legendre polynomials'
_pd_proc_ls_pref_orient_corr ' ?'
_pd_proc_ls_profile_function 'Thomson-Cox-Hastings function'
_pd_proc_ls_prof_R_factor 2.0015
_pd_proc_ls_prof_wR_expected 2.3974
_pd_proc_ls_prof_wR_factor 2.5132
_pd_proc_wavelength 1.593600
_pd_spec_mounting ' ?'
_refine_ls_goodness_of_fit_all 1.150
_refine_ls_number_parameters 47
_refine_ls_number_reflns 454
_refine_ls_number_restraints 0
_refine_ls_R_I_factor 6.0412
_cod_data_source_file c5dt03445k2.cif
_cod_data_source_block NTO_RT_D2B
_cod_depositor_comments
;
The following automatic conversions were performed:

'_symmetry_cell_setting' value 'Monoclinic' changed to 'monoclinic'
according to
/usr/data/users/saulius/crontab/automatic-downloads/rss-feeds/RSC/lib/dictionaries/cif_core.dic
dictionary named 'cif_core.dic' version 2.4.2 from 2011-04-26.

Automatic conversion script
Id: cif_fix_values 3271 2015-04-21 07:52:19Z andrius 

 Adding full bibliography for 7036868--7036870.cif.
;
_cod_original_sg_symbol_H-M 'P 21/n'
_cod_original_formula_sum Mn2O6SbSc
_cod_database_code 7036869
_pd_proc_ls_prof_cr_factor 27.6324
_pd_proc_ls_prof_cwr_factor 21.4841
_pd_proc_ls_prof_cwr_expected 20.5392

loop_
_symmetry_equiv_pos_as_xyz
x,y,z
-x+1/2,y+1/2,-z+1/2
-x,-y,-z
x+1/2,-y+1/2,z+1/2

loop_
_atom_site_label
_atom_site_fract_x
_atom_site_fract_y
_atom_site_fract_z
_atom_site_U_iso_or_equiv
_atom_site_occupancy
_atom_site_adp_type
_atom_site_type_symbol
O1 0.313(2) 0.321(2) 0.940(1) 0.00000 1.00000 Uiso O
O2 0.327(2) 0.307(2) 0.570(1) 0.00000 1.00000 Uiso O
O3 0.878(1) 0.427(1) 0.760(2) 0.00000 1.00000 Uiso O
MNA -0.009(3) 0.038(2) 0.749(4) 0.00000 0.909(4) Uiso MN
SCA -0.009(3) 0.038(2) 0.749(4) 0.00000 0.091(4) Uiso SC
SB 0.00000 0.50000 0.00000 0.00000 1.00000 Uiso SB
SCB 0.50000 0.00000 0.00000 0.00000 0.909(4) Uiso SC
MNB 0.50000 0.00000 0.00000 0.00000 0.091(4) Uiso MN

loop_
_atom_type_symbol
_atom_type_scat_length_neutron
_atom_type_scat_source
MN -0.37300 V.F._Sears_Neutron_News_3_26_(1992)
Sc 1.22900 V.F._Sears_Neutron_News_3_26_(1992)
O 0.58030 V.F._Sears_Neutron_News_3_26_(1992)
Sb 0.55700 V.F._Sears_Neutron_News_3_26_(1992)
Mn -0.37300 V.F._Sears_Neutron_News_3_26_(1992)

loop_
_geom_angle_atom_site_label_1
_geom_angle_atom_site_label_2
_geom_angle_atom_site_label_3
_geom_angle_site_symmetry_1
_geom_angle_site_symmetry_2
_geom_angle_site_symmetry_3
_geom_angle
_geom_angle_publ_flag
MNA O1 MNA 4e 4e 4e 113 1
MNA O2 MNA 4e 4e 4e 104 1
MNA O3 MNA 4e 4e 4e 123 1
SCB O1 SB 2c 4e 2d 140.9 0.3
SCB O2 SB 2c 4e 2d 137.1 0.3
SCB O3 SB 2c 4e 2d 136.8 0.3

loop_
_geom_bond_atom_site_label_1
_geom_bond_atom_site_label_2
_geom_bond_site_symmetry_1
_geom_bond_site_symmetry_2
_geom_bond_distance
_geom_bond_publ_flag
SCB O1 2c 4e 2.07 0.01
SCB O1 2c 4e 2.07 0.01
SCB O2 2c 4e 2.10 0.01
SCB O2 2c 4e 2.10 0.01
SCB O3 2c 4e 2.15 0.01
SCB O3 2c 4e 2.15 0.01
SB O1 2d 4e 1.982 0.009
SB O1 2d 4e 1.982 0.009
SB O2 2d 4e 1.99 0.01
SB O2 2d 4e 1.99 0.01
SB O3 2d 4e 2.00 0.01
SB O3 2d 4e 2.00 0.01
